data_1519271
loop_
_publ_author_name
'Tucker, James H. R.'
'Light, Mark E.'
'Hursthouse, Michael B.'

_publ_section_title
;
 C23H19FeN3O2
;
_journal_name_full 'Crystal Structure Report Archive'
_journal_page_first 730
_journal_year 2000
_chemical_formula_sum 'C23 H19 Fe N3 O2'
_chemical_formula_weight 425.26
_space_group_IT_number 2
_symmetry_cell_setting triclinic
_symmetry_space_group_name_Hall '-P 1'
_symmetry_space_group_name_H-M 'P -1'
_atom_sites_solution_hydrogens geom
_atom_sites_solution_primary direct
_atom_sites_solution_secondary difmap
_cell_angle_alpha 80.292(2)
_cell_angle_beta 72.282(2)
_cell_angle_gamma 81.472(2)
_cell_formula_units_Z 4
_cell_length_a 11.5628(5)
_cell_length_b 12.1797(5)
_cell_length_c 14.6529(8)
_cell_measurement_reflns_used 9932
_cell_measurement_temperature 150(2)
_cell_measurement_theta_max 27.48
_cell_measurement_theta_min 1.00
_cell_volume 1927.19(16)
_computing_cell_refinement 'DENZO and COLLECT'
_computing_data_collection
;
'DENZO (Otwinowski and Minor, 1997) & COLLECT (Hooft, 1998) '
;
_computing_data_reduction 'DENZO and COLLECT'
_computing_publication_material SHELXL-97
_computing_structure_refinement 'SHELXL-97 (Sheldrick, 2008)'
_computing_structure_solution 'SHELXS-97 (Sheldrick, 2008)'
_diffrn_ambient_temperature 150(2)
_diffrn_measured_fraction_theta_full 0.995
_diffrn_measured_fraction_theta_max 0.995
_diffrn_measurement_device_type 'Enraf Nonius KappaCCD area detector'
_diffrn_measurement_method '\w and \f scans to fill Ewald sphere'
_diffrn_radiation_monochromator graphite
_diffrn_radiation_source 'Enraf Nonius FR591 rotating anode'
_diffrn_radiation_type MoK\a
_diffrn_radiation_wavelength 0.71073
_diffrn_reflns_av_R_equivalents 0.1642
_diffrn_reflns_av_sigmaI/netI 0.1848
_diffrn_reflns_limit_h_max 13
_diffrn_reflns_limit_h_min -13
_diffrn_reflns_limit_k_max 14
_diffrn_reflns_limit_k_min -14
_diffrn_reflns_limit_l_max 17
_diffrn_reflns_limit_l_min -17
_diffrn_reflns_number 20243
_diffrn_reflns_theta_full 25.03
_diffrn_reflns_theta_max 25.03
_diffrn_reflns_theta_min 2.94
_exptl_absorpt_coefficient_mu 0.807
_exptl_absorpt_correction_T_max 0.9607
_exptl_absorpt_correction_T_min 0.9456
_exptl_absorpt_correction_type empirical
_exptl_absorpt_process_details 'SORTAV (R.H> Blessing, 1995, 1997)'
_exptl_crystal_colour Orange
_exptl_crystal_density_diffrn 1.466
_exptl_crystal_density_method 'not measured'
_exptl_crystal_description Block
_exptl_crystal_F_000 880
_exptl_crystal_size_max 0.07
_exptl_crystal_size_mid 0.05
_exptl_crystal_size_min 0.05
_refine_diff_density_max 0.303
_refine_diff_density_min -0.516
_refine_diff_density_rms 0.073
_refine_ls_extinction_coef 0
_refine_ls_extinction_method none
_refine_ls_goodness_of_fit_ref 0.907
_refine_ls_hydrogen_treatment constr
_refine_ls_matrix_type full
_refine_ls_number_parameters 523
_refine_ls_number_reflns 6791
_refine_ls_number_restraints 0
_refine_ls_restrained_S_all 0.907
_refine_ls_R_factor_all 0.1844
_refine_ls_R_factor_gt 0.0664
_refine_ls_shift/su_max 0.000
_refine_ls_shift/su_mean 0.000
_refine_ls_structure_factor_coef Fsqd
_refine_ls_weighting_details 'calc w=1/[\s^2^(Fo^2^)+(0.0440P)^2^+0.0000P] where P=(Fo^2^+2Fc^2^)/3'
_refine_ls_weighting_scheme calc
_refine_ls_wR_factor_gt 0.1176
_refine_ls_wR_factor_ref 0.1567
_reflns_number_gt 2824
_reflns_number_total 6791
_reflns_threshold_expression >2\s(I)
_cod_data_source_file eCrystal-730.cif
_cod_data_source_block s92
_cod_depositor_comments
;
Citation :
Tucker, James H. R. and Light, Mark E. and Hursthouse, Michael B. (2000) 
University of Southampton, Crystal Structure Report Archive. 

More at:
http://ecrystals.chem.soton.ac.uk/730/

The following automatic conversions were performed:

'_symmetry_cell_setting' value 'Triclinic' changed to 'triclinic'
according to the built-in table from CIF Core dictionary named
'cif_core.dic' version 2.4.1 from 2010-06-29.

'_exptl_absorpt_correction_type' value 'Empirical' changed to
'empirical' according to the built-in table from CIF Core dictionary
named 'cif_core.dic' version 2.4.1 from 2010-06-29.

Automatic conversion script
Id: cif_fix_values 3105 2015-03-04 15:46:00Z robertas 
;
_cod_original_sg_symbol_H-M P-1
_cod_database_code 1519271

loop_
_symmetry_equiv_pos_as_xyz
'x, y, z'
'-x, -y, -z'

loop_
_atom_site_label
_atom_site_type_symbol
_atom_site_fract_x
_atom_site_fract_y
_atom_site_fract_z
_atom_site_U_iso_or_equiv
_atom_site_adp_type
_atom_site_occupancy
_atom_site_symmetry_multiplicity
_atom_site_calc_flag
_atom_site_refinement_flags
_atom_site_disorder_assembly
_atom_site_disorder_group
Fe2 Fe 0.74868(8) 0.04124(7) 0.48652(6) 0.0542(3) Uani 1 1 d . . .
N5 N 0.8873(4) 0.5034(4) 0.3839(3) 0.0528(13) Uani 1 1 d . . .
N4 N 0.7853(4) 0.3519(4) 0.4613(3) 0.0574(13) Uani 1 1 d . . .
H4 H 0.8590 0.3180 0.4572 0.069 Uiso 1 1 calc R . .
O3 O 0.5853(4) 0.3291(3) 0.5287(3) 0.0734(13) Uani 1 1 d . . .
O4 O 1.0078(4) 0.7549(4) 0.1633(3) 0.0731(13) Uani 1 1 d . . .
N6 N 1.0132(4) 0.6352(4) 0.3027(3) 0.0602(14) Uani 1 1 d . . .
H6 H 1.0589 0.6119 0.3418 0.072 Uiso 1 1 calc R . .
C35 C 0.6914(6) 0.2911(5) 0.5135(4) 0.0531(16) Uani 1 1 d . . .
C36 C 0.7798(6) 0.4616(5) 0.4130(4) 0.0519(15) Uani 1 1 d . . .
C34 C 0.8446(6) 0.1154(5) 0.5497(4) 0.0552(16) Uani 1 1 d . . .
H34 H 0.9211 0.1438 0.5186 0.066 Uiso 1 1 calc R . .
C37 C 0.6759(5) 0.5203(5) 0.3965(4) 0.0544(16) Uani 1 1 d . . .
H37 H 0.6003 0.4889 0.4194 0.065 Uiso 1 1 calc R . .
C40 C 0.8922(6) 0.6055(6) 0.3334(4) 0.0545(16) Uani 1 1 d . . .
C33 C 0.7258(6) 0.1760(5) 0.5558(4) 0.0518(16) Uani 1 1 d . . .
C39 C 0.7946(6) 0.6699(5) 0.3128(4) 0.0568(16) Uani 1 1 d . . .
H39 H 0.8024 0.7424 0.2769 0.068 Uiso 1 1 calc R . .
C42 C 1.2016(6) 0.6840(5) 0.1903(5) 0.0626(18) Uani 1 1 d . . .
C24 C 0.7413(7) 0.0975(6) 0.3497(4) 0.0654(18) Uani 1 1 d . . .
H24 H 0.7328 0.1738 0.3226 0.079 Uiso 1 1 calc R . .
C38 C 0.6843(5) 0.6262(5) 0.3457(4) 0.0607(17) Uani 1 1 d . . .
H38 H 0.6136 0.6690 0.3335 0.073 Uiso 1 1 calc R . .
C26 C 0.8226(7) -0.0731(6) 0.3948(5) 0.075(2) Uani 1 1 d . . .
H26 H 0.8796 -0.1352 0.4047 0.090 Uiso 1 1 calc R . .
C32 C 0.6377(6) 0.1015(6) 0.6073(4) 0.0591(17) Uani 1 1 d . . .
H32 H 0.5517 0.1181 0.6210 0.071 Uiso 1 1 calc R . .
C30 C 0.8268(7) 0.0079(5) 0.5976(4) 0.0661(18) Uani 1 1 d . . .
H30 H 0.8893 -0.0501 0.6046 0.079 Uiso 1 1 calc R . .
C28 C 0.6446(6) 0.0335(6) 0.3977(4) 0.0625(18) Uani 1 1 d . . .
H28 H 0.5601 0.0582 0.4092 0.075 Uiso 1 1 calc R . .
C27 C 0.6953(7) -0.0740(6) 0.4258(4) 0.072(2) Uani 1 1 d . . .
H27 H 0.6517 -0.1358 0.4596 0.087 Uiso 1 1 calc R . .
C31 C 0.6991(7) -0.0005(6) 0.6344(4) 0.0668(19) Uani 1 1 d . . .
H31 H 0.6618 -0.0647 0.6711 0.080 Uiso 1 1 calc R . .
C41 C 1.0647(6) 0.6978(5) 0.2159(5) 0.0597(17) Uani 1 1 d . . .
C25 C 0.8529(7) 0.0327(6) 0.3473(4) 0.0679(19) Uani 1 1 d . . .
H25 H 0.9325 0.0559 0.3192 0.081 Uiso 1 1 calc R . .
C43 C 1.2640(6) 0.6783(7) 0.2573(5) 0.100(3) Uani 1 1 d . . .
H43 H 1.2208 0.6838 0.3231 0.120 Uiso 1 1 calc R . .
Fe1 Fe 0.74521(8) 0.94699(7) 0.01928(6) 0.0585(3) Uani 1 1 d . . .
N1 N 0.8756(4) 0.6410(4) 0.0572(3) 0.0528(13) Uani 1 1 d . . .
H1 H 0.9256 0.6837 0.0655 0.063 Uiso 1 1 calc R . .
O1 O 0.7238(3) 0.6436(3) -0.0115(3) 0.0587(11) Uani 1 1 d . . .
N2 N 0.9798(4) 0.5059(4) 0.1355(3) 0.0481(12) Uani 1 1 d . . .
C16 C 0.9951(5) 0.4046(5) 0.1828(4) 0.0479(15) Uani 1 1 d . . .
C13 C 0.7999(5) 0.4565(5) 0.1136(4) 0.0524(16) Uani 1 1 d . . .
H13 H 0.7316 0.4765 0.0888 0.063 Uiso 1 1 calc R . .
C12 C 0.8833(5) 0.5320(5) 0.1019(4) 0.0448(14) Uani 1 1 d . . .
C11 C 0.8021(6) 0.6923(5) 0.0021(4) 0.0482(15) Uani 1 1 d . . .
N3 N 1.1000(4) 0.3856(4) 0.2139(3) 0.0500(12) Uani 1 1 d . . .
H3 H 1.1608 0.4232 0.1773 0.060 Uiso 1 1 calc R . .
C17 C 1.1232(6) 0.3185(5) 0.2916(4) 0.0543(16) Uani 1 1 d . . .
C15 C 0.9155(5) 0.3243(5) 0.1989(4) 0.0553(16) Uani 1 1 d . . .
H15 H 0.9277 0.2528 0.2343 0.066 Uiso 1 1 calc R . .
C7 C 0.9150(5) 0.8757(5) -0.0417(4) 0.0570(16) Uani 1 1 d . . .
H7 H 0.9773 0.8530 -0.0105 0.068 Uiso 1 1 calc R . .
C8 C 0.8230(5) 0.8090(5) -0.0436(4) 0.0499(15) Uani 1 1 d . . .
C9 C 0.7502(6) 0.8749(5) -0.0973(4) 0.0601(17) Uani 1 1 d . . .
H9 H 0.6822 0.8520 -0.1101 0.072 Uiso 1 1 calc R . .
C14 C 0.8185(6) 0.3525(5) 0.1616(4) 0.0581(17) Uani 1 1 d . . .
H14 H 0.7634 0.2988 0.1693 0.070 Uiso 1 1 calc R . .
C18 C 1.2472(6) 0.3248(5) 0.3022(5) 0.0577(17) Uani 1 1 d . . .
C5 C 0.7169(9) 1.0669(7) 0.1060(6) 0.096(3) Uani 1 1 d . . .
H5 H 0.7649 1.1274 0.0944 0.115 Uiso 1 1 calc R . .
C19 C 1.2602(7) 0.3219(5) 0.3926(5) 0.082(2) Uani 1 1 d . . .
H19 H 1.1920 0.3148 0.4485 0.098 Uiso 1 1 calc R . .
C10 C 0.7945(7) 0.9811(6) -0.1294(4) 0.074(2) Uani 1 1 d . . .
H10 H 0.7624 1.0419 -0.1676 0.089 Uiso 1 1 calc R . .
C6 C 0.8954(7) 0.9796(5) -0.0939(5) 0.073(2) Uani 1 1 d . . .
H6A H 0.9428 1.0404 -0.1041 0.088 Uiso 1 1 calc R . .
C2 C 0.5694(7) 0.9624(8) 0.1073(5) 0.088(2) Uani 1 1 d . . .
H2 H 0.5000 0.9391 0.0972 0.105 Uiso 1 1 calc R . .
C22 C 1.4620(7) 0.3384(6) 0.2313(6) 0.094(3) Uani 1 1 d . . .
H22 H 1.5310 0.3431 0.1760 0.113 Uiso 1 1 calc R . .
C20 C 1.3747(9) 0.3295(6) 0.4004(6) 0.088(2) Uani 1 1 d . . .
H20 H 1.3844 0.3300 0.4624 0.105 Uiso 1 1 calc R . .
C3 C 0.6472(7) 0.8976(6) 0.1577(5) 0.077(2) Uani 1 1 d . . .
H3A H 0.6396 0.8224 0.1873 0.093 Uiso 1 1 calc R . .
C23 C 1.3482(6) 0.3335(5) 0.2221(5) 0.075(2) Uani 1 1 d . . .
H23 H 1.3387 0.3362 0.1596 0.090 Uiso 1 1 calc R . .
C4 C 0.7368(7) 0.9619(8) 0.1568(5) 0.086(2) Uani 1 1 d . . .
H4A H 0.8010 0.9384 0.1859 0.103 Uiso 1 1 calc R . .
C1 C 0.6130(8) 1.0673(7) 0.0748(5) 0.095(2) Uani 1 1 d . . .
H1A H 0.5786 1.1281 0.0382 0.115 Uiso 1 1 calc R . .
C21 C 1.4740(7) 0.3363(6) 0.3212(6) 0.091(2) Uani 1 1 d . . .
H21 H 1.5522 0.3396 0.3287 0.109 Uiso 1 1 calc R . .
O2 O 1.0486(4) 0.2609(3) 0.3504(3) 0.0695(12) Uani 1 1 d . . .
C47 C 1.2661(8) 0.6706(6) 0.0972(5) 0.089(2) Uani 1 1 d . . .
H47 H 1.2241 0.6731 0.0502 0.107 Uiso 1 1 calc R . .
C46 C 1.3930(9) 0.6531(7) 0.0709(6) 0.108(3) Uani 1 1 d . . .
H46 H 1.4382 0.6436 0.0062 0.130 Uiso 1 1 calc R . .
C45 C 1.4505(7) 0.6499(7) 0.1389(8) 0.105(3) Uani 1 1 d . . .
H45 H 1.5370 0.6369 0.1221 0.126 Uiso 1 1 calc R . .
C44 C 1.3875(7) 0.6647(8) 0.2291(7) 0.126(4) Uani 1 1 d . . .
H44 H 1.4302 0.6657 0.2749 0.152 Uiso 1 1 calc R . .

loop_
_atom_site_aniso_label
_atom_site_aniso_U_11
_atom_site_aniso_U_22
_atom_site_aniso_U_33
_atom_site_aniso_U_23
_atom_site_aniso_U_13
_atom_site_aniso_U_12
Fe2 0.0632(6) 0.0511(6) 0.0511(6) -0.0041(4) -0.0218(4) -0.0056(5)
N5 0.047(3) 0.059(4) 0.051(3) -0.006(3) -0.012(2) -0.004(3)
N4 0.038(3) 0.055(3) 0.075(4) -0.001(3) -0.014(3) -0.004(3)
O3 0.050(3) 0.064(3) 0.087(3) 0.014(2) -0.009(2) 0.003(2)
O4 0.082(3) 0.058(3) 0.085(3) 0.012(3) -0.039(3) -0.013(3)
N6 0.057(3) 0.069(4) 0.064(4) -0.003(3) -0.028(3) -0.018(3)
C35 0.045(4) 0.061(4) 0.056(4) -0.017(3) -0.015(3) -0.002(4)
C36 0.045(4) 0.048(4) 0.056(4) -0.008(3) -0.009(3) 0.008(3)
C34 0.057(4) 0.054(4) 0.060(4) -0.013(3) -0.024(3) -0.001(3)
C37 0.051(4) 0.053(4) 0.058(4) -0.005(3) -0.018(3) 0.003(3)
C40 0.054(4) 0.056(4) 0.056(4) -0.015(4) -0.014(3) -0.011(4)
C33 0.058(4) 0.049(4) 0.049(4) -0.009(3) -0.014(3) -0.007(4)
C39 0.057(4) 0.050(4) 0.062(4) -0.010(3) -0.016(3) -0.002(4)
C42 0.057(5) 0.055(4) 0.072(5) -0.005(4) -0.012(4) -0.012(3)
C24 0.091(5) 0.059(4) 0.053(4) 0.006(3) -0.033(4) -0.017(4)
C38 0.045(4) 0.062(5) 0.074(5) -0.009(4) -0.023(3) 0.011(3)
C26 0.093(6) 0.075(6) 0.064(5) -0.027(4) -0.038(4) 0.017(5)
C32 0.058(4) 0.073(5) 0.045(4) 0.003(3) -0.016(3) -0.011(4)
C30 0.092(6) 0.053(4) 0.062(4) -0.006(4) -0.039(4) 0.003(4)
C28 0.064(4) 0.076(5) 0.057(4) 0.000(4) -0.032(4) -0.014(4)
C27 0.096(6) 0.062(5) 0.067(5) -0.008(4) -0.030(4) -0.018(4)
C31 0.093(6) 0.061(5) 0.041(4) 0.003(3) -0.015(4) -0.011(4)
C41 0.065(5) 0.048(4) 0.071(5) -0.003(4) -0.023(4) -0.015(4)
C25 0.079(5) 0.075(5) 0.051(4) -0.002(4) -0.023(4) -0.008(4)
C43 0.056(5) 0.171(8) 0.089(6) -0.039(6) -0.022(4) -0.032(5)
Fe1 0.0695(7) 0.0517(6) 0.0593(6) -0.0086(5) -0.0298(5) 0.0043(5)
N1 0.061(3) 0.039(3) 0.067(3) 0.001(3) -0.033(3) -0.006(3)
O1 0.059(3) 0.065(3) 0.062(3) -0.004(2) -0.032(2) -0.011(2)
N2 0.045(3) 0.049(3) 0.048(3) -0.005(3) -0.013(2) 0.000(3)
C16 0.045(4) 0.051(4) 0.047(4) -0.009(3) -0.012(3) 0.000(3)
C13 0.047(4) 0.049(4) 0.064(4) -0.002(3) -0.024(3) -0.005(3)
C12 0.049(4) 0.036(4) 0.049(4) -0.002(3) -0.017(3) -0.001(3)
C11 0.053(4) 0.051(4) 0.039(4) -0.014(3) -0.015(3) 0.014(3)
N3 0.042(3) 0.049(3) 0.052(3) 0.007(3) -0.010(3) -0.002(2)
C17 0.058(4) 0.042(4) 0.055(4) 0.001(3) -0.016(4) 0.010(3)
C15 0.065(4) 0.037(4) 0.063(4) 0.000(3) -0.024(3) 0.001(3)
C7 0.052(4) 0.059(4) 0.062(4) -0.006(3) -0.020(3) -0.006(3)
C8 0.062(4) 0.041(4) 0.045(4) -0.007(3) -0.016(3) 0.003(3)
C9 0.073(5) 0.057(4) 0.057(4) 0.000(3) -0.038(4) 0.006(4)
C14 0.071(5) 0.049(4) 0.058(4) 0.003(3) -0.023(4) -0.020(4)
C18 0.065(5) 0.061(4) 0.047(4) -0.002(3) -0.022(4) 0.001(4)
C5 0.121(8) 0.084(7) 0.092(6) -0.039(5) -0.029(5) -0.010(6)
C19 0.110(6) 0.081(5) 0.056(5) -0.004(4) -0.029(5) -0.012(5)
C10 0.110(6) 0.066(5) 0.048(4) 0.006(4) -0.035(4) -0.004(4)
C6 0.102(6) 0.049(5) 0.069(5) 0.007(4) -0.028(4) -0.015(4)
C2 0.082(6) 0.095(7) 0.082(6) -0.024(5) -0.020(5) 0.010(5)
C22 0.082(6) 0.138(7) 0.084(6) -0.013(5) -0.054(5) -0.015(5)
C20 0.127(7) 0.080(5) 0.077(6) 0.000(4) -0.061(6) -0.024(5)
C3 0.092(6) 0.079(5) 0.050(4) -0.008(4) -0.012(4) 0.007(5)
C23 0.078(5) 0.088(5) 0.066(5) -0.005(4) -0.032(4) -0.007(4)
C4 0.106(7) 0.093(6) 0.064(5) -0.014(5) -0.036(4) 0.001(6)
C1 0.115(7) 0.070(6) 0.093(6) -0.024(5) -0.031(6) 0.031(5)
C21 0.083(6) 0.102(6) 0.104(7) -0.009(5) -0.051(5) -0.014(5)
O2 0.065(3) 0.060(3) 0.070(3) 0.018(2) -0.016(2) -0.002(2)
C47 0.093(6) 0.102(6) 0.064(5) -0.004(4) -0.015(5) -0.008(5)
C46 0.096(7) 0.133(8) 0.072(6) 0.008(5) -0.007(5) 0.003(6)
C45 0.067(6) 0.110(7) 0.116(8) -0.007(6) 0.000(6) -0.002(5)
C44 0.060(6) 0.202(11) 0.126(8) -0.058(7) -0.014(5) -0.028(6)

loop_
_atom_type_symbol
_atom_type_description
_atom_type_scat_dispersion_real
_atom_type_scat_dispersion_imag
_atom_type_scat_source
C C 0.0033 0.0016 'International Tables Vol C Tables 4.2.6.8 and 6.1.1.4'
H H 0.0000 0.0000 'International Tables Vol C Tables 4.2.6.8 and 6.1.1.4'
N N 0.0061 0.0033 'International Tables Vol C Tables 4.2.6.8 and 6.1.1.4'
O O 0.0106 0.0060 'International Tables Vol C Tables 4.2.6.8 and 6.1.1.4'
Fe Fe 0.3463 0.8444 'International Tables Vol C Tables 4.2.6.8 and 6.1.1.4'

loop_
_geom_angle_atom_site_label_1
_geom_angle_atom_site_label_2
_geom_angle_atom_site_label_3
_geom_angle
_geom_angle_site_symmetry_1
_geom_angle_site_symmetry_3
C26 Fe2 C33 161.6(3) . .
C26 Fe2 C32 156.5(3) . .
C33 Fe2 C32 41.0(2) . .
C26 Fe2 C34 124.4(3) . .
C33 Fe2 C34 41.9(2) . .
C32 Fe2 C34 69.3(2) . .
C26 Fe2 C24 66.9(3) . .
C33 Fe2 C24 107.6(3) . .
C32 Fe2 C24 125.4(3) . .
C34 Fe2 C24 121.2(2) . .
C26 Fe2 C27 40.5(2) . .
C33 Fe2 C27 155.7(3) . .
C32 Fe2 C27 121.1(3) . .
C34 Fe2 C27 161.5(3) . .
C24 Fe2 C27 67.2(3) . .
C26 Fe2 C25 40.3(2) . .
C33 Fe2 C25 124.1(3) . .
C32 Fe2 C25 161.7(3) . .
C34 Fe2 C25 106.5(3) . .
C24 Fe2 C25 40.3(2) . .
C27 Fe2 C25 68.4(3) . .
C26 Fe2 C28 67.6(3) . .
C33 Fe2 C28 120.5(3) . .
C32 Fe2 C28 107.9(3) . .
C34 Fe2 C28 156.3(3) . .
C24 Fe2 C28 40.1(2) . .
C27 Fe2 C28 40.2(2) . .
C25 Fe2 C28 68.3(3) . .
C26 Fe2 C30 108.8(3) . .
C33 Fe2 C30 68.5(3) . .
C32 Fe2 C30 68.3(2) . .
C34 Fe2 C30 39.9(2) . .
C24 Fe2 C30 155.8(3) . .
C27 Fe2 C30 126.1(3) . .
C25 Fe2 C30 120.6(3) . .
C28 Fe2 C30 162.7(3) . .
C26 Fe2 C31 122.6(3) . .
C33 Fe2 C31 68.0(2) . .
C32 Fe2 C31 40.0(2) . .
C34 Fe2 C31 67.9(2) . .
C24 Fe2 C31 162.2(3) . .
C27 Fe2 C31 109.2(3) . .
C25 Fe2 C31 156.5(3) . .
C28 Fe2 C31 126.0(3) . .
C30 Fe2 C31 40.5(2) . .
C36 N5 C40 117.2(5) . .
C35 N4 C36 128.5(5) . .
C35 N4 H4 115.8 . .
C36 N4 H4 115.8 . .
C41 N6 C40 124.8(6) . .
C41 N6 H6 117.6 . .
C40 N6 H6 117.6 . .
O3 C35 N4 122.8(6) . .
O3 C35 C33 120.9(6) . .
N4 C35 C33 116.2(6) . .
N5 C36 C37 122.9(6) . .
N5 C36 N4 112.9(5) . .
C37 C36 N4 124.2(6) . .
C30 C34 C33 107.6(6) . .
C30 C34 Fe2 70.9(3) . .
C33 C34 Fe2 68.7(3) . .
C30 C34 H34 126.2 . .
C33 C34 H34 126.2 . .
Fe2 C34 H34 125.8 . .
C36 C37 C38 118.2(6) . .
C36 C37 H37 120.9 . .
C38 C37 H37 120.9 . .
N5 C40 C39 124.3(6) . .
N5 C40 N6 110.5(6) . .
C39 C40 N6 125.3(6) . .
C32 C33 C34 107.2(6) . .
C32 C33 C35 122.2(6) . .
C34 C33 C35 130.4(6) . .
C32 C33 Fe2 69.8(3) . .
C34 C33 Fe2 69.4(3) . .
C35 C33 Fe2 122.8(4) . .
C40 C39 C38 117.5(6) . .
C40 C39 H39 121.3 . .
C38 C39 H39 121.3 . .
C47 C42 C43 118.8(7) . .
C47 C42 C41 118.2(7) . .
C43 C42 C41 122.9(6) . .
C28 C24 C25 110.1(6) . .
C28 C24 Fe2 70.5(3) . .
C25 C24 Fe2 70.3(4) . .
C28 C24 H24 125.0 . .
C25 C24 H24 125.0 . .
Fe2 C24 H24 125.8 . .
C39 C38 C37 120.0(6) . .
C39 C38 H38 120.0 . .
C37 C38 H38 120.0 . .
C25 C26 C27 109.9(7) . .
C25 C26 Fe2 70.9(4) . .
C27 C26 Fe2 70.7(4) . .
C25 C26 H26 125.0 . .
C27 C26 H26 125.0 . .
Fe2 C26 H26 125.0 . .
C31 C32 C33 108.2(6) . .
C31 C32 Fe2 71.4(4) . .
C33 C32 Fe2 69.2(3) . .
C31 C32 H32 125.9 . .
C33 C32 H32 125.9 . .
Fe2 C32 H32 125.1 . .
C34 C30 C31 108.5(6) . .
C34 C30 Fe2 69.3(3) . .
C31 C30 Fe2 70.2(4) . .
C34 C30 H30 125.8 . .
C31 C30 H30 125.8 . .
Fe2 C30 H30 126.4 . .
C24 C28 C27 107.2(6) . .
C24 C28 Fe2 69.4(3) . .
C27 C28 Fe2 69.7(3) . .
C24 C28 H28 126.4 . .
C27 C28 H28 126.4 . .
Fe2 C28 H28 126.1 . .
C28 C27 C26 107.2(6) . .
C28 C27 Fe2 70.2(3) . .
C26 C27 Fe2 68.8(3) . .
C28 C27 H27 126.4 . .
C26 C27 H27 126.4 . .
Fe2 C27 H27 126.2 . .
C32 C31 C30 108.4(6) . .
C32 C31 Fe2 68.6(3) . .
C30 C31 Fe2 69.3(3) . .
C32 C31 H31 125.8 . .
C30 C31 H31 125.8 . .
Fe2 C31 H31 127.8 . .
O4 C41 N6 125.1(6) . .
O4 C41 C42 123.2(6) . .
N6 C41 C42 111.6(6) . .
C26 C25 C24 105.5(6) . .
C26 C25 Fe2 68.8(3) . .
C24 C25 Fe2 69.4(4) . .
C26 C25 H25 127.2 . .
C24 C25 H25 127.2 . .
Fe2 C25 H25 126.1 . .
C44 C43 C42 119.6(7) . .
C44 C43 H43 120.2 . .
C42 C43 H43 120.2 . .
C8 Fe1 C5 158.7(4) . .
C8 Fe1 C7 41.8(2) . .
C5 Fe1 C7 121.5(3) . .
C8 Fe1 C4 123.0(3) . .
C5 Fe1 C4 40.2(3) . .
C7 Fe1 C4 106.7(3) . .
C8 Fe1 C9 40.6(2) . .
C5 Fe1 C9 159.0(4) . .
C7 Fe1 C9 68.8(2) . .
C4 Fe1 C9 159.8(3) . .
C8 Fe1 C1 159.0(3) . .
C5 Fe1 C1 40.7(3) . .
C7 Fe1 C1 158.1(3) . .
C4 Fe1 C1 67.8(3) . .
C9 Fe1 C1 123.7(3) . .
C8 Fe1 C3 108.2(3) . .
C5 Fe1 C3 67.4(3) . .
C7 Fe1 C3 122.8(3) . .
C4 Fe1 C3 39.9(2) . .
C9 Fe1 C3 124.8(3) . .
C1 Fe1 C3 67.5(3) . .
C8 Fe1 C6 68.4(2) . .
C5 Fe1 C6 107.3(3) . .
C7 Fe1 C6 40.0(2) . .
C4 Fe1 C6 122.2(3) . .
C9 Fe1 C6 67.9(2) . .
C1 Fe1 C6 123.6(3) . .
C3 Fe1 C6 157.8(3) . .
C8 Fe1 C2 123.4(3) . .
C5 Fe1 C2 67.7(3) . .
C7 Fe1 C2 159.4(3) . .
C4 Fe1 C2 67.5(3) . .
C9 Fe1 C2 109.4(3) . .
C1 Fe1 C2 40.0(3) . .
C3 Fe1 C2 40.2(2) . .
C6 Fe1 C2 159.9(3) . .
C8 Fe1 C10 68.4(2) . .
C5 Fe1 C10 122.8(3) . .
C7 Fe1 C10 68.2(3) . .
C4 Fe1 C10 158.0(3) . .
C9 Fe1 C10 40.4(2) . .
C1 Fe1 C10 108.5(3) . .
C3 Fe1 C10 160.8(3) . .
C6 Fe1 C10 40.3(2) . .
C2 Fe1 C10 124.7(3) . .
C11 N1 C12 129.7(5) . .
C11 N1 H1 115.2 . .
C12 N1 H1 115.2 . .
C16 N2 C12 118.5(5) . .
N2 C16 C15 123.3(6) . .
N2 C16 N3 113.7(5) . .
C15 C16 N3 123.0(6) . .
C14 C13 C12 118.1(6) . .
C14 C13 H13 121.0 . .
C12 C13 H13 121.0 . .
N2 C12 N1 112.8(5) . .
N2 C12 C13 122.2(5) . .
N1 C12 C13 125.0(5) . .
O1 C11 N1 121.8(5) . .
O1 C11 C8 121.3(6) . .
N1 C11 C8 116.9(5) . .
C17 N3 C16 130.3(5) . .
C17 N3 H3 114.9 . .
C16 N3 H3 114.9 . .
O2 C17 N3 123.5(6) . .
O2 C17 C18 122.4(6) . .
N3 C17 C18 114.0(5) . .
C14 C15 C16 117.0(6) . .
C14 C15 H15 121.5 . .
C16 C15 H15 121.5 . .
C6 C7 C8 107.2(6) . .
C6 C7 Fe1 70.6(4) . .
C8 C7 Fe1 68.7(3) . .
C6 C7 H7 126.4 . .
C8 C7 H7 126.4 . .
Fe1 C7 H7 125.9 . .
C9 C8 C7 107.5(5) . .
C9 C8 C11 123.5(5) . .
C7 C8 C11 129.0(6) . .
C9 C8 Fe1 70.4(3) . .
C7 C8 Fe1 69.5(3) . .
C11 C8 Fe1 124.8(4) . .
C8 C9 C10 108.8(5) . .
C8 C9 Fe1 69.0(3) . .
C10 C9 Fe1 71.0(3) . .
C8 C9 H9 125.6 . .
C10 C9 H9 125.6 . .
Fe1 C9 H9 126.0 . .
C13 C14 C15 121.0(5) . .
C13 C14 H14 119.5 . .
C15 C14 H14 119.5 . .
C19 C18 C23 119.7(6) . .
C19 C18 C17 119.4(6) . .
C23 C18 C17 120.9(6) . .
C4 C5 C1 107.8(7) . .
C4 C5 Fe1 70.0(4) . .
C1 C5 Fe1 70.1(4) . .
C4 C5 H5 126.1 . .
C1 C5 H5 126.1 . .
Fe1 C5 H5 125.4 . .
C18 C19 C20 118.4(7) . .
C18 C19 H19 120.8 . .
C20 C19 H19 120.8 . .
C6 C10 C9 106.9(6) . .
C6 C10 Fe1 68.9(4) . .
C9 C10 Fe1 68.6(3) . .
C6 C10 H10 126.5 . .
C9 C10 H10 126.5 . .
Fe1 C10 H10 127.5 . .
C7 C6 C10 109.7(6) . .
C7 C6 Fe1 69.4(3) . .
C10 C6 Fe1 70.8(4) . .
C7 C6 H6A 125.2 . .
C10 C6 H6A 125.2 . .
Fe1 C6 H6A 126.2 . .
C1 C2 C3 107.5(7) . .
C1 C2 Fe1 69.3(4) . .
C3 C2 Fe1 69.4(4) . .
C1 C2 H2 126.2 . .
C3 C2 H2 126.2 . .
Fe1 C2 H2 126.6 . .
C21 C22 C23 118.8(7) . .
C21 C22 H22 120.6 . .
C23 C22 H22 120.6 . .
C21 C20 C19 121.5(7) . .
C21 C20 H20 119.2 . .
C19 C20 H20 119.2 . .
C4 C3 C2 108.4(7) . .
C4 C3 Fe1 69.6(4) . .
C2 C3 Fe1 70.4(4) . .
C4 C3 H3A 125.8 . .
C2 C3 H3A 125.8 . .
Fe1 C3 H3A 125.8 . .
C22 C23 C18 121.2(7) . .
C22 C23 H23 119.4 . .
C18 C23 H23 119.4 . .
C3 C4 C5 108.4(8) . .
C3 C4 Fe1 70.5(4) . .
C5 C4 Fe1 69.7(4) . .
C3 C4 H4A 125.8 . .
C5 C4 H4A 125.8 . .
Fe1 C4 H4A 125.5 . .
C2 C1 C5 107.9(8) . .
C2 C1 Fe1 70.7(4) . .
C5 C1 Fe1 69.3(4) . .
C2 C1 H1A 126.1 . .
C5 C1 H1A 126.1 . .
Fe1 C1 H1A 125.5 . .
C22 C21 C20 120.4(7) . .
C22 C21 H21 119.8 . .
C20 C21 H21 119.8 . .
C42 C47 C46 120.3(7) . .
C42 C47 H47 119.9 . .
C46 C47 H47 119.9 . .
C45 C46 C47 118.8(8) . .
C45 C46 H46 120.6 . .
C47 C46 H46 120.6 . .
C44 C45 C46 120.7(9) . .
C44 C45 H45 119.7 . .
C46 C45 H45 119.7 . .
C45 C44 C43 121.7(8) . .
C45 C44 H44 119.2 . .
C43 C44 H44 119.2 . .

loop_
_geom_bond_atom_site_label_1
_geom_bond_atom_site_label_2
_geom_bond_distance
_geom_bond_site_symmetry_2
Fe2 C26 2.013(6) .
Fe2 C33 2.016(5) .
Fe2 C32 2.023(6) .
Fe2 C34 2.027(5) .
Fe2 C24 2.030(6) .
Fe2 C27 2.038(6) .
Fe2 C25 2.041(6) .
Fe2 C28 2.044(6) .
Fe2 C30 2.048(6) .
Fe2 C31 2.059(6) .
N5 C36 1.334(6) .
N5 C40 1.335(7) .
N4 C35 1.361(6) .
N4 C36 1.405(7) .
N4 H4 0.8800 .
O3 C35 1.212(6) .
O4 C41 1.225(7) .
N6 C41 1.379(7) .
N6 C40 1.415(6) .
N6 H6 0.8800 .
C35 C33 1.483(8) .
C36 C37 1.370(7) .
C34 C30 1.389(7) .
C34 C33 1.445(7) .
C34 H34 0.9500 .
C37 C38 1.377(7) .
C37 H37 0.9500 .
C40 C39 1.358(8) .
C33 C32 1.416(7) .
C39 C38 1.372(7) .
C39 H39 0.9500 .
C42 C47 1.365(8) .
C42 C43 1.372(8) .
C42 C41 1.502(8) .
C24 C28 1.396(7) .
C24 C25 1.403(8) .
C24 H24 0.9500 .
C38 H38 0.9500 .
C26 C25 1.397(8) .
C26 C27 1.403(8) .
C26 H26 0.9500 .
C32 C31 1.396(8) .
C32 H32 0.9500 .
C30 C31 1.422(8) .
C30 H30 0.9500 .
C28 C27 1.401(8) .
C28 H28 0.9500 .
C27 H27 0.9500 .
C31 H31 0.9500 .
C25 H25 0.9500 .
C43 C44 1.353(9) .
C43 H43 0.9500 .
Fe1 C8 2.013(5) .
Fe1 C5 2.021(7) .
Fe1 C7 2.023(6) .
Fe1 C4 2.025(7) .
Fe1 C9 2.031(6) .
Fe1 C1 2.031(7) .
Fe1 C3 2.037(6) .
Fe1 C6 2.038(6) .
Fe1 C2 2.050(7) .
Fe1 C10 2.062(6) .
N1 C11 1.362(7) .
N1 C12 1.381(6) .
N1 H1 0.8800 .
O1 C11 1.232(6) .
N2 C16 1.325(6) .
N2 C12 1.329(6) .
C16 C15 1.384(7) .
C16 N3 1.397(6) .
C13 C14 1.363(7) .
C13 C12 1.384(6) .
C13 H13 0.9500 .
C11 C8 1.487(7) .
N3 C17 1.358(7) .
N3 H3 0.8800 .
C17 O2 1.225(6) .
C17 C18 1.503(8) .
C15 C14 1.368(7) .
C15 H15 0.9500 .
C7 C6 1.389(8) .
C7 C8 1.440(7) .
C7 H7 0.9500 .
C8 C9 1.402(7) .
C9 C10 1.415(7) .
C9 H9 0.9500 .
C14 H14 0.9500 .
C18 C19 1.372(7) .
C18 C23 1.383(8) .
C5 C4 1.391(9) .
C5 C1 1.409(9) .
C5 H5 0.9500 .
C19 C20 1.380(9) .
C19 H19 0.9500 .
C10 C6 1.412(8) .
C10 H10 0.9500 .
C6 H6A 0.9500 .
C2 C1 1.397(9) .
C2 C3 1.404(9) .
C2 H2 0.9500 .
C22 C21 1.361(9) .
C22 C23 1.373(8) .
C22 H22 0.9500 .
C20 C21 1.363(9) .
C20 H20 0.9500 .
C3 C4 1.385(9) .
C3 H3A 0.9500 .
C23 H23 0.9500 .
C4 H4A 0.9500 .
C1 H1A 0.9500 .
C21 H21 0.9500 .
C47 C46 1.392(9) .
C47 H47 0.9500 .
C46 C45 1.348(10) .
C46 H46 0.9500 .
C45 C44 1.329(9) .
C45 H45 0.9500 .
C44 H44 0.9500 .
